data_7001955
loop_
_publ_author_name
'Ruiz, Javier'
'Berros, \'Angela'
'Perandones, Bernab\'e F.'
'Vivanco, Maril\'in'

_publ_section_title
;
 NHC--manganese(i) complexes as carbene transfer agents
;
_journal_issue 35
_journal_name_full 'Dalton Transactions'
_journal_page_first 6999
_journal_paper_doi 10.1039/b906450h
_journal_year 2009
_chemical_compound_source 'synthesis as described'
_chemical_formula_moiety 'C41 H32 Au Mn N4 O3 P, Cl O4 '
_chemical_formula_sum 'C41 H32 Au Cl Mn N4 O7 P'
_chemical_formula_weight 1011.04
_chemical_name_systematic
;
?
;
_space_group_IT_number 14
_symmetry_cell_setting monoclinic
_symmetry_Int_Tables_number 14
_symmetry_space_group_name_Hall '-P 2ybc'
_symmetry_space_group_name_H-M 'P 1 21/c 1'
_atom_sites_solution_hydrogens geom
_atom_sites_solution_primary direct
_atom_sites_solution_secondary difmap
_audit_conform_dict_location ftp://ftp.iucr.org/pub/cif_core.dic
_audit_conform_dict_name cif_core.dic
_audit_conform_dict_version 2.3
_audit_creation_date 2007-04-02T13:15:24-00:00
_audit_creation_method 'WinGX routine CIF_UPDATE'
_cell_angle_alpha 90
_cell_angle_beta 95.510(2)
_cell_angle_gamma 90
_cell_formula_units_Z 8
_cell_length_a 13.6998(3)
_cell_length_b 16.4964(4)
_cell_length_c 34.3632(8)
_cell_measurement_reflns_used 1891
_cell_measurement_temperature 100(2)
_cell_measurement_theta_max 20.08
_cell_measurement_theta_min 2.38
_cell_measurement_wavelength 0.71073
_cell_volume 7730.1(3)
_computing_cell_refinement 'APPEX2 (BRUKER AXS, 2005)'
_computing_data_collection 'APPEX2 (BRUKER AXS, 2005)'
_computing_data_reduction 'APPEX2 (BRUKER AXS, 2005)'
_computing_molecular_graphics 'Ortep-3 for Windows (Farrugia, 1997)'
_computing_publication_material 'WinGX publication routines (Farrugia, 1999)'
_computing_structure_refinement 'SHELXL-97 (Sheldrick, 1997)'
_computing_structure_solution 'DIRDIF 99 (Beurskens et all, 1999)'
_diffrn_ambient_temperature 100(2)
_diffrn_measured_fraction_theta_full 0.999
_diffrn_measured_fraction_theta_max 0.999
_diffrn_measurement_device 'four-circle diffractometer'
_diffrn_measurement_device_type 'BRUKER APPEX-II CCD'
_diffrn_measurement_method 'omega and phi scans'
_diffrn_radiation_monochromator graphite
_diffrn_radiation_probe x-ray
_diffrn_radiation_source 'fine-focus sealed tube'
_diffrn_radiation_type MoK\a
_diffrn_radiation_wavelength 0.7107
_diffrn_reflns_av_R_equivalents 0.0789
_diffrn_reflns_av_unetI/netI 0.084
_diffrn_reflns_limit_h_max 16
_diffrn_reflns_limit_h_min -16
_diffrn_reflns_limit_k_max 20
_diffrn_reflns_limit_k_min 0
_diffrn_reflns_limit_l_max 42
_diffrn_reflns_limit_l_min 0
_diffrn_reflns_number 69647
_diffrn_reflns_theta_full 26.03
_diffrn_reflns_theta_max 26.03
_diffrn_reflns_theta_min 1.37
_exptl_absorpt_coefficient_mu 4.285
_exptl_absorpt_correction_T_max 0.8822
_exptl_absorpt_correction_T_min 0.65
_exptl_absorpt_correction_type multi-scan
_exptl_absorpt_process_details 'BRUKER SADABS'
_exptl_crystal_colour yellow
_exptl_crystal_density_diffrn 1.737
_exptl_crystal_density_method 'not measured'
_exptl_crystal_description prism
_exptl_crystal_F_000 3984
_exptl_crystal_size_max 0.11
_exptl_crystal_size_mid 0.07
_exptl_crystal_size_min 0.03
_refine_diff_density_max 2.884
_refine_diff_density_min -1.830
_refine_diff_density_rms 0.213
_refine_ls_extinction_method none
_refine_ls_goodness_of_fit_ref 1.989
_refine_ls_hydrogen_treatment constr
_refine_ls_matrix_type full
_refine_ls_number_parameters 873
_refine_ls_number_reflns 15238
_refine_ls_number_restraints 928
_refine_ls_restrained_S_all 1.934
_refine_ls_R_factor_all 0.0931
_refine_ls_R_factor_gt 0.0634
_refine_ls_shift/su_max 0.001
_refine_ls_shift/su_mean 0.000
_refine_ls_structure_factor_coef Fsqd
_refine_ls_weighting_details 'calc w=1/[\s^2^(Fo^2^)+(0.0000P)^2^+0.3059P] where P=(Fo^2^+2Fc^2^)/3'
_refine_ls_weighting_scheme calc
_refine_ls_wR_factor_gt 0.1026
_refine_ls_wR_factor_ref 0.1049
_reflns_number_gt 10969
_reflns_number_total 15238
_reflns_threshold_expression >2sigma(I)
_cod_data_source_file b906450h.txt
_cod_data_source_block 11a
_cod_database_code 7001955

loop_
_symmetry_equiv_pos_as_xyz
'x, y, z'
'-x, y+1/2, -z+1/2'
'-x, -y, -z'
'x, -y-1/2, z-1/2'

loop_
_atom_site_label
_atom_site_type_symbol
_atom_site_fract_x
_atom_site_fract_y
_atom_site_fract_z
_atom_site_U_iso_or_equiv
_atom_site_adp_type
_atom_site_occupancy
_atom_site_symmetry_multiplicity
_atom_site_calc_flag
_atom_site_refinement_flags
_atom_site_disorder_assembly
_atom_site_disorder_group
Mn1 Mn 0.84859(10) 0.67866(8) 0.54768(4) 0.0172(4) Uani 1 1 d U . .
N3 N 0.7176(5) 0.6255(4) 0.5582(2) 0.0143(16) Uani 1 1 d U . .
C2 C 0.6996(7) 0.5710(5) 0.5873(3) 0.0163(10) Uani 1 1 d U . .
N1 N 0.6048(5) 0.5499(4) 0.5819(2) 0.0181(17) Uani 1 1 d U . .
C5 C 0.5586(7) 0.5888(5) 0.5493(3) 0.0163(10) Uani 1 1 d U . .
C4 C 0.6300(6) 0.6349(5) 0.5361(3) 0.015(2) Uani 1 1 d U . .
H6 H 0.6204 0.6698 0.5140 0.018 Uiso 1 1 calc R . .
Au1 Au 0.79380(3) 0.52607(2) 0.631148(11) 0.01690(10) Uani 1 1 d U . .
P1 P 0.88521(18) 0.46413(15) 0.68181(7) 0.0195(6) Uani 1 1 d U . .
C7 C 0.9671(6) 0.5267(5) 0.7136(3) 0.018(2) Uani 1 1 d U . .
C8 C 1.0238(7) 0.5851(5) 0.6973(3) 0.022(2) Uani 1 1 d U . .
H8 H 1.0140 0.5952 0.6700 0.027 Uiso 1 1 calc R . .
C9 C 1.0940(7) 0.6291(5) 0.7199(3) 0.021(2) Uani 1 1 d U . .
H9 H 1.1326 0.6686 0.7083 0.026 Uiso 1 1 calc R . .
C10 C 1.1070(7) 0.6143(5) 0.7598(3) 0.023(2) Uani 1 1 d U . .
H10 H 1.1554 0.6437 0.7756 0.027 Uiso 1 1 calc R . .
C11 C 1.0503(7) 0.5572(5) 0.7770(3) 0.023(2) Uani 1 1 d U . .
H11 H 1.0588 0.5480 0.8044 0.028 Uiso 1 1 calc R . .
C12 C 0.9805(7) 0.5134(5) 0.7532(3) 0.025(2) Uani 1 1 d U . .
H12 H 0.9417 0.4739 0.7646 0.030 Uiso 1 1 calc R . .
C13 C 0.9613(7) 0.3818(5) 0.6641(3) 0.016(2) Uani 1 1 d U . .
C14 C 1.0615(7) 0.3832(5) 0.6707(3) 0.022(2) Uani 1 1 d U . .
H14 H 1.0929 0.4243 0.6867 0.027 Uiso 1 1 calc R . .
C15 C 1.1169(7) 0.3256(5) 0.6542(3) 0.029(3) Uani 1 1 d U . .
H15 H 1.1863 0.3271 0.6587 0.034 Uiso 1 1 calc R . .
C16 C 1.0718(8) 0.2653(6) 0.6310(3) 0.030(3) Uani 1 1 d U . .
H16 H 1.1103 0.2256 0.6195 0.037 Uiso 1 1 calc R . .
C17 C 0.9703(8) 0.2629(6) 0.6245(3) 0.030(2) Uani 1 1 d U . .
H17 H 0.9388 0.2208 0.6092 0.036 Uiso 1 1 calc R . .
C18 C 0.9147(7) 0.3232(5) 0.6408(3) 0.022(2) Uani 1 1 d U . .
H18 H 0.8453 0.3235 0.6358 0.026 Uiso 1 1 calc R . .
C19 C 0.8013(7) 0.4183(5) 0.7128(3) 0.020(2) Uani 1 1 d U . .
C20 C 0.8001(7) 0.3355(6) 0.7213(3) 0.0296(12) Uani 1 1 d U . .
H20 H 0.8492 0.3010 0.7126 0.036 Uiso 1 1 calc R . .
C21 C 0.7284(7) 0.3035(6) 0.7422(3) 0.0296(12) Uani 1 1 d U . .
H21 H 0.7268 0.2467 0.7469 0.036 Uiso 1 1 calc R . .
C22 C 0.6595(7) 0.3524(5) 0.7564(3) 0.0296(12) Uani 1 1 d U . .
H22 H 0.6112 0.3300 0.7712 0.036 Uiso 1 1 calc R . .
C23 C 0.6606(7) 0.4349(6) 0.7488(3) 0.0296(12) Uani 1 1 d U . .
H23 H 0.6126 0.4693 0.7583 0.036 Uiso 1 1 calc R . .
C24 C 0.7313(7) 0.4670(6) 0.7276(3) 0.0296(12) Uani 1 1 d U . .
H24 H 0.7321 0.5237 0.7229 0.036 Uiso 1 1 calc R . .
N25 N 0.9007(5) 0.5622(4) 0.5446(2) 0.0163(17) Uani 1 1 d U . .
C26 C 0.9624(6) 0.5263(5) 0.5725(3) 0.017(2) Uani 1 1 d U . .
H26 H 0.9873 0.5566 0.5948 0.021 Uiso 1 1 calc R . .
C27 C 0.9902(6) 0.4446(5) 0.5689(3) 0.018(2) Uani 1 1 d U . .
H27 H 1.0347 0.4198 0.5883 0.022 Uiso 1 1 calc R . .
C28 C 0.9512(7) 0.4016(5) 0.5368(3) 0.018(2) Uani 1 1 d U . .
H28 H 0.9670 0.3459 0.5342 0.022 Uiso 1 1 calc R . .
C29 C 0.8887(6) 0.4397(5) 0.5078(3) 0.017(2) Uani 1 1 d U . .
H29 H 0.8619 0.4106 0.4854 0.021 Uiso 1 1 calc R . .
C30 C 0.8666(6) 0.5204(5) 0.5125(3) 0.0152(10) Uani 1 1 d U . .
C31 C 0.8094(6) 0.5686(5) 0.4820(3) 0.0152(10) Uani 1 1 d U . .
C32 C 0.7688(6) 0.5383(5) 0.4475(3) 0.019(2) Uani 1 1 d U . .
H32 H 0.7723 0.4819 0.4423 0.023 Uiso 1 1 calc R . .
C33 C 0.7220(7) 0.5900(6) 0.4198(3) 0.024(2) Uani 1 1 d U . .
H33 H 0.6916 0.5694 0.3959 0.028 Uiso 1 1 calc R . .
C34 C 0.7207(7) 0.6711(5) 0.4278(3) 0.020(2) Uani 1 1 d U . .
H34 H 0.6908 0.7077 0.4089 0.024 Uiso 1 1 calc R . .
C35 C 0.7628(6) 0.7000(5) 0.4632(3) 0.015(2) Uani 1 1 d U . .
H35 H 0.7611 0.7565 0.4684 0.018 Uiso 1 1 calc R . .
N36 N 0.8066(5) 0.6494(4) 0.4908(2) 0.0165(17) Uani 1 1 d U . .
C37 C 0.9644(7) 0.7214(5) 0.5374(3) 0.020(2) Uani 1 1 d U . .
O37 O 1.0372(5) 0.7518(4) 0.53063(18) 0.0260(17) Uani 1 1 d U . .
C38 C 0.7996(7) 0.7782(6) 0.5460(3) 0.019(2) Uani 1 1 d U . .
O38 O 0.7778(5) 0.8466(4) 0.5465(2) 0.037(2) Uani 1 1 d U . .
C39 C 0.8793(7) 0.6959(5) 0.5991(3) 0.020(2) Uani 1 1 d U . .
O39 O 0.8928(4) 0.7130(3) 0.63202(19) 0.0227(17) Uani 1 1 d U . .
C41 C 0.5618(6) 0.4904(5) 0.6061(3) 0.020(2) Uani 1 1 d U . .
C42 C 0.5326(7) 0.5134(5) 0.6403(3) 0.0259(12) Uani 1 1 d U . .
H42 H 0.5361 0.5690 0.6475 0.031 Uiso 1 1 calc R . .
C43 C 0.4967(7) 0.4563(5) 0.6658(3) 0.0259(12) Uani 1 1 d U . .
H43 H 0.4786 0.4726 0.6906 0.031 Uiso 1 1 calc R . .
C44 C 0.4879(7) 0.3744(5) 0.6540(3) 0.0259(12) Uani 1 1 d U . .
H44 H 0.4633 0.3345 0.6704 0.031 Uiso 1 1 calc R . .
C45 C 0.5154(7) 0.3549(5) 0.6187(3) 0.0259(12) Uani 1 1 d U . .
H45 H 0.5095 0.3001 0.6104 0.031 Uiso 1 1 calc R . .
C46 C 0.5525(7) 0.4115(5) 0.5937(3) 0.0259(12) Uani 1 1 d U . .
H46 H 0.5706 0.3958 0.5687 0.031 Uiso 1 1 calc R . .
C6 C 0.4517(6) 0.5770(5) 0.5356(3) 0.026(2) Uani 1 1 d U . .
H50A H 0.4302 0.6196 0.5169 0.039 Uiso 1 1 calc R . .
H50B H 0.4128 0.5797 0.5581 0.039 Uiso 1 1 calc R . .
H50C H 0.4425 0.5239 0.5230 0.039 Uiso 1 1 calc R . .
Mn2 Mn 0.32186(10) -0.16175(8) 0.44530(4) 0.0173(4) Uani 1 1 d U . .
N3B N 0.1863(5) -0.1071(4) 0.4354(2) 0.0180(17) Uani 1 1 d U . .
C2B C 0.1522(7) -0.0544(5) 0.4080(3) 0.0163(10) Uani 1 1 d U . .
N1B N 0.0553(5) -0.0398(4) 0.4123(2) 0.0164(17) Uani 1 1 d U . .
C5B C 0.0287(7) -0.0831(5) 0.4438(3) 0.0163(10) Uani 1 1 d U . .
C4B C 0.1103(6) -0.1242(5) 0.4582(3) 0.019(2) Uani 1 1 d U . .
H6B H 0.1147 -0.1592 0.4802 0.022 Uiso 1 1 calc R . .
Au1B Au 0.22159(3) 0.00160(2) 0.364922(11) 0.01769(10) Uani 1 1 d U . .
P1B P 0.29901(18) 0.06593(15) 0.31739(7) 0.0197(6) Uani 1 1 d U . .
C7B C 0.3500(6) -0.0040(5) 0.2845(3) 0.0184(10) Uani 1 1 d U . .
C8B C 0.4228(7) -0.0581(5) 0.2996(3) 0.023(2) Uani 1 1 d U . .
H8B H 0.4483 -0.0543 0.3263 0.027 Uiso 1 1 calc R . .
C9B C 0.4583(8) -0.1177(6) 0.2755(3) 0.035(3) Uani 1 1 d U . .
H9B H 0.5065 -0.1551 0.2861 0.042 Uiso 1 1 calc R . .
C10B C 0.4242(8) -0.1224(6) 0.2371(3) 0.036(3) Uani 1 1 d U . .
H10B H 0.4495 -0.1620 0.2207 0.043 Uiso 1 1 calc R . .
C11B C 0.3512(8) -0.0681(6) 0.2218(3) 0.035(3) Uani 1 1 d U . .
H11B H 0.3267 -0.0712 0.1950 0.042 Uiso 1 1 calc R . .
C12B C 0.3158(7) -0.0114(6) 0.2453(3) 0.027(2) Uani 1 1 d U . .
H12B H 0.2661 0.0245 0.2346 0.033 Uiso 1 1 calc R . .
C13B C 0.3963(7) 0.1316(5) 0.3378(3) 0.0184(10) Uani 1 1 d U . .
C14B C 0.3680(7) 0.1977(5) 0.3615(3) 0.021(2) Uani 1 1 d U . .
H14B H 0.3010 0.2042 0.3657 0.025 Uiso 1 1 calc R . .
C15B C 0.4362(7) 0.2516(5) 0.3781(3) 0.0229(12) Uani 1 1 d U . .
H15B H 0.4164 0.2942 0.3942 0.027 Uiso 1 1 calc R . .
C16B C 0.5328(7) 0.2440(5) 0.3713(3) 0.0229(12) Uani 1 1 d U . .
H16B H 0.5795 0.2824 0.3821 0.027 Uiso 1 1 calc R . .
C17B C 0.5626(7) 0.1801(5) 0.3487(3) 0.0229(12) Uani 1 1 d U . .
H17B H 0.6299 0.1742 0.3448 0.027 Uiso 1 1 calc R . .
C18B C 0.4953(7) 0.1258(5) 0.3323(3) 0.0229(12) Uani 1 1 d U . .
H18B H 0.5167 0.0830 0.3166 0.027 Uiso 1 1 calc R . .
C19B C 0.2226(7) 0.1370(5) 0.2879(3) 0.0184(10) Uani 1 1 d U . .
C20B C 0.1253(7) 0.1466(5) 0.2927(3) 0.019(2) Uani 1 1 d U . .
H20B H 0.0947 0.1115 0.3098 0.023 Uiso 1 1 calc R . .
C21B C 0.0712(8) 0.2070(6) 0.2729(3) 0.029(2) Uani 1 1 d U . .
H21B H 0.0039 0.2139 0.2767 0.035 Uiso 1 1 calc R . .
C22B C 0.1150(8) 0.2572(6) 0.2478(3) 0.035(3) Uani 1 1 d U . .
H22B H 0.0772 0.2982 0.2341 0.042 Uiso 1 1 calc R . .
C23B C 0.2122(8) 0.2490(5) 0.2421(3) 0.033(3) Uani 1 1 d U . .
H23B H 0.2418 0.2847 0.2250 0.039 Uiso 1 1 calc R . .
C24B C 0.2667(7) 0.1879(6) 0.2617(3) 0.032(3) Uani 1 1 d U . .
H24B H 0.3336 0.1805 0.2574 0.039 Uiso 1 1 calc R . .
N25B N 0.3063(5) -0.1346(4) 0.5026(2) 0.0176(17) Uani 1 1 d U . .
C26B C 0.2733(6) -0.1861(6) 0.5300(3) 0.021(2) Uani 1 1 d U . .
H26B H 0.2655 -0.2420 0.5238 0.025 Uiso 1 1 calc R . .
C27B C 0.2514(6) -0.1596(6) 0.5656(3) 0.022(2) Uani 1 1 d U . .
H27B H 0.2294 -0.1963 0.5842 0.026 Uiso 1 1 calc R . .
C28B C 0.2621(6) -0.0761(6) 0.5743(3) 0.023(2) Uani 1 1 d U . .
H28B H 0.2458 -0.0555 0.5987 0.028 Uiso 1 1 calc R . .
C29B C 0.2960(6) -0.0255(6) 0.5473(3) 0.021(2) Uani 1 1 d U . .
H29B H 0.3031 0.0308 0.5525 0.025 Uiso 1 1 calc R . .
C30B C 0.3198(6) -0.0568(5) 0.5124(3) 0.0152(10) Uani 1 1 d U . .
C31B C 0.3664(6) -0.0075(5) 0.4832(3) 0.0152(10) Uani 1 1 d U . .
C32B C 0.3992(6) 0.0713(5) 0.4894(3) 0.0186(11) Uani 1 1 d U . .
H32B H 0.3874 0.0989 0.5128 0.022 Uiso 1 1 calc R . .
C33B C 0.4491(6) 0.1099(5) 0.4615(3) 0.0186(11) Uani 1 1 d U . .
H33B H 0.4697 0.1646 0.4648 0.022 Uiso 1 1 calc R . .
C34B C 0.4679(6) 0.0658(5) 0.4287(3) 0.0186(11) Uani 1 1 d U . .
H34B H 0.5059 0.0894 0.4099 0.022 Uiso 1 1 calc R . .
C35B C 0.4321(6) -0.0118(5) 0.4230(3) 0.0186(11) Uani 1 1 d U . .
H35B H 0.4439 -0.0403 0.3999 0.022 Uiso 1 1 calc R . .
N36B N 0.3805(5) -0.0481(4) 0.4498(2) 0.0189(17) Uani 1 1 d U . .
C37B C 0.2701(7) -0.2607(6) 0.4460(3) 0.022(2) Uani 1 1 d U . .
O37B O 0.2418(5) -0.3278(4) 0.4458(2) 0.034(2) Uani 1 1 d U . .
C38B C 0.4411(7) -0.2074(5) 0.4560(3) 0.021(2) Uani 1 1 d U . .
O38B O 0.5148(5) -0.2393(4) 0.46339(18) 0.0253(17) Uani 1 1 d U . .
C39B C 0.3264(7) -0.1743(5) 0.3926(3) 0.020(2) Uani 1 1 d U . .
O39B O 0.3255(5) -0.1895(4) 0.35996(19) 0.0265(17) Uani 1 1 d U . .
C41B C -0.0106(6) 0.0102(5) 0.3858(3) 0.0184(10) Uani 1 1 d U . .
C42B C -0.0815(7) -0.0230(5) 0.3620(3) 0.023(2) Uani 1 1 d U . .
H42B H -0.0878 -0.0804 0.3617 0.028 Uiso 1 1 calc R . .
C43B C -0.1466(7) 0.0222(5) 0.3374(3) 0.025(2) Uani 1 1 d U . .
H43B H -0.1969 -0.0031 0.3207 0.030 Uiso 1 1 calc R . .
C44B C -0.1358(7) 0.1033(6) 0.3382(3) 0.022(2) Uani 1 1 d U . .
H44B H -0.1784 0.1358 0.3212 0.027 Uiso 1 1 calc R . .
C45B C -0.0639(7) 0.1404(6) 0.3632(3) 0.028(2) Uani 1 1 d U . .
H45B H -0.0583 0.1978 0.3639 0.033 Uiso 1 1 calc R . .
C46B C 0.0011(7) 0.0919(5) 0.3877(3) 0.024(2) Uani 1 1 d U . .
H46B H 0.0514 0.1157 0.4050 0.028 Uiso 1 1 calc R . .
C6B C -0.0705(7) -0.0786(5) 0.4588(3) 0.031(3) Uani 1 1 d U . .
H50D H -0.1195 -0.1026 0.4396 0.046 Uiso 1 1 calc R . .
H50E H -0.0873 -0.0217 0.4631 0.046 Uiso 1 1 calc R . .
H50F H -0.0694 -0.1084 0.4835 0.046 Uiso 1 1 calc R . .
Cl1 Cl 0.3513(2) 0.12993(15) 0.63105(8) 0.0306(7) Uani 1 1 d U . .
O101 O 0.3183(8) 0.1741(6) 0.6609(3) 0.124(4) Uani 1 1 d U . .
O102 O 0.2774(6) 0.1364(4) 0.5989(3) 0.072(3) Uani 1 1 d U . .
O103 O 0.3673(5) 0.0474(4) 0.6414(3) 0.064(3) Uani 1 1 d U . .
O104 O 0.4406(6) 0.1608(4) 0.6212(3) 0.078(3) Uani 1 1 d U . .
Cl2 Cl 0.79871(18) 0.14152(14) 0.88035(7) 0.0232(6) Uani 1 1 d U . .
O105 O 0.7533(5) 0.1960(3) 0.85120(19) 0.0311(18) Uani 1 1 d U . .
O106 O 0.7521(5) 0.1484(4) 0.9164(2) 0.040(2) Uani 1 1 d U . .
O107 O 0.8995(5) 0.1643(4) 0.8888(2) 0.0368(19) Uani 1 1 d U . .
O108 O 0.7924(5) 0.0599(3) 0.86713(19) 0.041(2) Uani 1 1 d U . .

loop_
_atom_site_aniso_label
_atom_site_aniso_U_11
_atom_site_aniso_U_22
_atom_site_aniso_U_33
_atom_site_aniso_U_23
_atom_site_aniso_U_13
_atom_site_aniso_U_12
Mn1 0.0130(9) 0.0210(9) 0.0174(9) -0.0001(7) 0.0007(7) -0.0006(7)
N3 0.012(4) 0.017(4) 0.013(4) -0.001(3) -0.001(3) 0.001(3)
C2 0.015(2) 0.014(3) 0.019(3) -0.0026(19) 0.000(2) 0.001(2)
N1 0.019(4) 0.014(4) 0.021(4) 0.001(3) 0.005(3) 0.001(3)
C5 0.015(2) 0.014(3) 0.019(3) -0.0026(19) 0.000(2) 0.001(2)
C4 0.010(4) 0.025(6) 0.012(5) 0.001(4) 0.005(4) 0.006(4)
Au1 0.0157(2) 0.0195(2) 0.0158(2) 0.00194(18) 0.00284(17) 0.00011(18)
P1 0.0173(15) 0.0252(15) 0.0163(15) 0.0008(12) 0.0038(12) 0.0022(12)
C7 0.016(5) 0.020(5) 0.018(5) 0.005(4) -0.001(4) 0.006(4)
C8 0.022(6) 0.033(6) 0.012(5) 0.004(4) 0.002(4) -0.001(4)
C9 0.023(6) 0.021(6) 0.019(5) 0.002(4) -0.004(5) 0.004(4)
C10 0.022(6) 0.020(6) 0.024(5) -0.013(5) -0.006(5) 0.002(4)
C11 0.031(7) 0.018(6) 0.019(5) 0.002(4) -0.008(4) 0.010(4)
C12 0.023(6) 0.026(6) 0.028(5) 0.002(4) 0.004(4) 0.001(4)
C13 0.020(5) 0.015(5) 0.014(6) 0.008(4) 0.006(4) 0.002(4)
C14 0.020(5) 0.025(6) 0.023(6) 0.000(4) 0.001(5) 0.006(4)
C15 0.024(6) 0.025(6) 0.038(7) 0.011(5) 0.015(5) 0.003(4)
C16 0.038(6) 0.022(6) 0.033(7) 0.005(5) 0.012(5) 0.007(5)
C17 0.043(6) 0.021(6) 0.027(6) 0.003(5) 0.006(5) -0.002(5)
C18 0.025(6) 0.031(6) 0.010(6) 0.002(4) 0.009(4) -0.003(4)
C19 0.020(5) 0.022(5) 0.020(6) -0.004(4) 0.010(4) -0.004(4)
C20 0.031(3) 0.032(3) 0.029(3) 0.008(2) 0.015(2) 0.008(2)
C21 0.031(3) 0.032(3) 0.029(3) 0.008(2) 0.015(2) 0.008(2)
C22 0.031(3) 0.032(3) 0.029(3) 0.008(2) 0.015(2) 0.008(2)
C23 0.031(3) 0.032(3) 0.029(3) 0.008(2) 0.015(2) 0.008(2)
C24 0.031(3) 0.032(3) 0.029(3) 0.008(2) 0.015(2) 0.008(2)
N25 0.018(5) 0.022(4) 0.010(4) 0.004(3) 0.005(3) 0.001(3)
C26 0.009(5) 0.024(5) 0.020(5) 0.003(4) 0.007(4) 0.000(4)
C27 0.011(5) 0.023(5) 0.020(5) 0.003(4) 0.003(4) 0.001(4)
C28 0.019(6) 0.011(5) 0.027(6) 0.004(4) 0.010(4) -0.001(4)
C29 0.016(6) 0.026(5) 0.012(5) -0.007(4) 0.009(4) -0.001(4)
C30 0.008(3) 0.022(2) 0.016(2) 0.0006(19) 0.0044(19) -0.001(2)
C31 0.008(3) 0.022(2) 0.016(2) 0.0006(19) 0.0044(19) -0.001(2)
C32 0.015(5) 0.017(5) 0.025(5) -0.004(4) 0.002(4) 0.006(4)
C33 0.020(6) 0.042(6) 0.008(5) -0.003(4) 0.002(4) -0.007(5)
C34 0.022(6) 0.025(5) 0.014(5) 0.009(4) 0.008(4) 0.007(5)
C35 0.006(5) 0.019(5) 0.022(5) 0.001(4) 0.009(4) -0.001(4)
N36 0.015(5) 0.017(4) 0.017(4) 0.001(3) 0.003(3) 0.001(3)
C37 0.023(5) 0.024(6) 0.013(5) -0.002(4) 0.000(4) 0.000(4)
O37 0.023(4) 0.031(4) 0.024(4) 0.000(3) 0.002(3) -0.005(3)
C38 0.010(5) 0.024(4) 0.022(6) -0.005(4) 0.000(4) -0.008(4)
O38 0.029(5) 0.029(4) 0.050(6) -0.006(4) -0.009(4) 0.014(4)
C39 0.016(6) 0.019(6) 0.025(5) -0.002(4) 0.001(4) -0.001(4)
O39 0.025(4) 0.019(4) 0.023(4) -0.003(3) -0.004(4) 0.000(3)
C41 0.009(5) 0.022(5) 0.030(5) -0.005(4) 0.002(4) -0.004(4)
C42 0.033(3) 0.016(3) 0.031(3) 0.001(2) 0.014(2) -0.005(2)
C43 0.033(3) 0.016(3) 0.031(3) 0.001(2) 0.014(2) -0.005(2)
C44 0.033(3) 0.016(3) 0.031(3) 0.001(2) 0.014(2) -0.005(2)
C45 0.033(3) 0.016(3) 0.031(3) 0.001(2) 0.014(2) -0.005(2)
C46 0.033(3) 0.016(3) 0.031(3) 0.001(2) 0.014(2) -0.005(2)
C6 0.018(5) 0.034(6) 0.027(7) 0.000(5) 0.008(5) 0.001(5)
Mn2 0.0139(9) 0.0234(9) 0.0145(9) 0.0019(7) 0.0014(7) -0.0007(7)
N3B 0.011(4) 0.023(4) 0.020(5) 0.001(3) 0.002(3) -0.003(3)
C2B 0.015(2) 0.014(3) 0.019(3) -0.0026(19) 0.000(2) 0.001(2)
N1B 0.015(4) 0.023(4) 0.011(4) 0.001(3) 0.002(3) -0.006(3)
C5B 0.015(2) 0.014(3) 0.019(3) -0.0026(19) 0.000(2) 0.001(2)
C4B 0.011(5) 0.034(6) 0.010(5) 0.005(4) -0.001(4) -0.002(4)
Au1B 0.0149(2) 0.0223(2) 0.0161(2) 0.00371(18) 0.00247(16) -0.00214(18)
P1B 0.0154(15) 0.0281(16) 0.0155(15) 0.0037(12) 0.0017(12) -0.0038(12)
C7B 0.017(2) 0.021(3) 0.018(3) 0.0032(19) 0.004(2) -0.002(2)
C8B 0.039(7) 0.020(6) 0.009(5) -0.002(4) 0.005(4) -0.003(4)
C9B 0.050(8) 0.021(6) 0.035(6) 0.001(5) 0.007(6) 0.008(5)
C10B 0.053(8) 0.025(6) 0.032(6) -0.017(5) 0.019(6) -0.014(5)
C11B 0.044(8) 0.038(7) 0.022(6) -0.005(5) 0.003(5) -0.018(5)
C12B 0.022(6) 0.040(6) 0.019(5) 0.001(4) -0.002(4) -0.010(5)
C13B 0.017(2) 0.021(3) 0.018(3) 0.0032(19) 0.004(2) -0.002(2)
C14B 0.017(5) 0.031(6) 0.016(6) 0.001(4) 0.002(4) 0.001(4)
C15B 0.021(3) 0.027(3) 0.022(3) 0.002(2) 0.008(2) -0.004(2)
C16B 0.021(3) 0.027(3) 0.022(3) 0.002(2) 0.008(2) -0.004(2)
C17B 0.021(3) 0.027(3) 0.022(3) 0.002(2) 0.008(2) -0.004(2)
C18B 0.021(3) 0.027(3) 0.022(3) 0.002(2) 0.008(2) -0.004(2)
C19B 0.017(2) 0.021(3) 0.018(3) 0.0032(19) 0.004(2) -0.002(2)
C20B 0.018(5) 0.024(6) 0.015(6) 0.000(4) 0.004(4) -0.006(4)
C21B 0.027(6) 0.035(7) 0.024(7) -0.011(4) 0.001(5) 0.000(4)
C22B 0.040(6) 0.040(7) 0.024(6) 0.006(5) -0.004(5) 0.007(6)
C23B 0.041(6) 0.022(6) 0.035(7) 0.014(5) -0.001(5) -0.007(5)
C24B 0.023(6) 0.044(7) 0.030(7) 0.011(5) 0.007(5) 0.001(5)
N25B 0.011(4) 0.029(4) 0.013(4) 0.005(3) 0.003(3) 0.003(3)
C26B 0.014(6) 0.031(5) 0.018(5) 0.008(4) 0.002(5) 0.003(4)
C27B 0.009(5) 0.041(5) 0.015(5) 0.015(5) 0.002(4) 0.009(5)
C28B 0.015(6) 0.047(6) 0.008(5) 0.001(4) 0.001(4) 0.013(5)
C29B 0.017(5) 0.033(5) 0.013(5) 0.000(4) 0.000(4) 0.009(5)
C30B 0.008(3) 0.022(2) 0.016(2) 0.0006(19) 0.0044(19) -0.001(2)
C31B 0.008(3) 0.022(2) 0.016(2) 0.0006(19) 0.0044(19) -0.001(2)
C32B 0.012(3) 0.024(3) 0.019(3) 0.008(2) -0.002(2) 0.004(2)
C33B 0.012(3) 0.024(3) 0.019(3) 0.008(2) -0.002(2) 0.004(2)
C34B 0.012(3) 0.024(3) 0.019(3) 0.008(2) -0.002(2) 0.004(2)
C35B 0.012(3) 0.024(3) 0.019(3) 0.008(2) -0.002(2) 0.004(2)
N36B 0.013(4) 0.030(4) 0.013(4) 0.004(3) -0.001(3) 0.000(3)
C37B 0.020(6) 0.022(5) 0.025(6) 0.000(4) 0.005(5) 0.010(4)
O37B 0.025(5) 0.025(4) 0.053(6) 0.003(4) 0.016(4) -0.003(3)
C38B 0.019(5) 0.029(6) 0.015(6) -0.004(4) 0.008(4) -0.001(4)
O38B 0.022(4) 0.026(4) 0.028(4) -0.005(3) 0.002(3) 0.006(3)
C39B 0.014(6) 0.022(6) 0.023(4) -0.001(4) 0.003(4) 0.001(4)
O39B 0.030(4) 0.031(4) 0.019(4) -0.007(3) 0.006(4) -0.011(3)
C41B 0.017(2) 0.021(3) 0.018(3) 0.0032(19) 0.004(2) -0.002(2)
C42B 0.040(6) 0.017(5) 0.014(5) -0.001(4) 0.002(4) 0.008(4)
C43B 0.033(6) 0.028(5) 0.013(5) -0.002(4) 0.002(4) 0.003(5)
C44B 0.019(6) 0.030(5) 0.019(6) 0.009(5) 0.007(4) 0.014(5)
C45B 0.021(6) 0.026(6) 0.038(7) 0.006(5) 0.011(5) 0.000(4)
C46B 0.015(6) 0.028(5) 0.027(6) 0.002(4) 0.001(4) -0.004(4)
C6B 0.026(6) 0.041(7) 0.027(7) 0.017(5) 0.011(5) 0.008(5)
Cl1 0.0257(17) 0.0284(17) 0.0374(19) -0.0040(13) 0.0013(14) -0.0014(13)
O101 0.151(10) 0.167(9) 0.055(7) -0.032(6) 0.022(6) 0.105(8)
O102 0.068(6) 0.034(5) 0.102(7) -0.020(5) -0.060(5) 0.014(4)
O103 0.051(6) 0.032(4) 0.104(8) 0.031(4) -0.018(5) -0.004(4)
O104 0.036(5) 0.067(6) 0.133(9) 0.040(6) 0.019(5) -0.007(4)
Cl2 0.0214(15) 0.0253(16) 0.0230(16) 0.0024(12) 0.0032(12) 0.0046(12)
O105 0.036(5) 0.032(4) 0.025(4) 0.009(3) 0.000(3) 0.006(3)
O106 0.064(5) 0.025(4) 0.036(5) 0.008(3) 0.036(4) 0.011(4)
O107 0.019(4) 0.046(5) 0.044(5) -0.003(4) -0.005(3) 0.005(3)
O108 0.083(6) 0.014(4) 0.025(4) -0.009(3) 0.006(4) 0.015(4)

loop_
_atom_type_symbol
_atom_type_description
_atom_type_scat_dispersion_real
_atom_type_scat_dispersion_imag
_atom_type_scat_source
C C 0.0033 0.0016 'International Tables Vol C Tables 4.2.6.8 and 6.1.1.4'
H H 0 0 'International Tables Vol C Tables 4.2.6.8 and 6.1.1.4'
Au Au -2.0133 8.8022 'International Tables Vol C Tables 4.2.6.8 and 6.1.1.4'
Cl Cl 0.1484 0.1585 'International Tables Vol C Tables 4.2.6.8 and 6.1.1.4'
Mn Mn 0.3368 0.7283 'International Tables Vol C Tables 4.2.6.8 and 6.1.1.4'
N N 0.0061 0.0033 'International Tables Vol C Tables 4.2.6.8 and 6.1.1.4'
O O 0.0106 0.006 'International Tables Vol C Tables 4.2.6.8 and 6.1.1.4'
P P 0.1023 0.0942 'International Tables Vol C Tables 4.2.6.8 and 6.1.1.4'

loop_
_geom_angle_atom_site_label_1
_geom_angle_atom_site_label_2
_geom_angle_atom_site_label_3
_geom_angle
_geom_angle_site_symmetry_1
_geom_angle_site_symmetry_3
_geom_angle_publ_flag
C38 Mn1 C39 86.4(4) . . ?
C38 Mn1 C37 88.2(4) . . ?
C39 Mn1 C37 90.3(4) . . ?
C38 Mn1 N36 96.7(4) . . ?
C39 Mn1 N36 174.5(4) . . ?
C37 Mn1 N36 94.4(4) . . ?
C38 Mn1 N25 175.0(4) . . ?
C39 Mn1 N25 98.5(4) . . ?
C37 Mn1 N25 92.2(3) . . ?
N36 Mn1 N25 78.3(3) . . ?
C38 Mn1 N3 93.8(3) . . ?
C39 Mn1 N3 91.2(4) . . ?
C37 Mn1 N3 177.6(3) . . ?
N36 Mn1 N3 84.1(3) . . ?
N25 Mn1 N3 85.7(3) . . ?
C4 N3 C2 105.6(7) . . ?
C4 N3 Mn1 125.9(6) . . ?
C2 N3 Mn1 128.4(6) . . ?
N1 C2 N3 107.8(8) . . ?
N1 C2 Au1 123.2(7) . . ?
N3 C2 Au1 129.0(7) . . ?
C2 N1 C5 110.7(8) . . ?
C2 N1 C41 122.6(8) . . ?
C5 N1 C41 126.6(8) . . ?
C4 C5 N1 104.0(8) . . ?
C4 C5 C6 132.9(9) . . ?
N1 C5 C6 123.1(8) . . ?
C5 C4 N3 111.9(8) . . ?
C5 C4 H6 124.0 . . ?
N3 C4 H6 124.0 . . ?
C2 Au1 P1 172.9(3) . . ?
C19 P1 C7 106.0(4) . . ?
C19 P1 C13 107.3(4) . . ?
C7 P1 C13 106.3(4) . . ?
C19 P1 Au1 107.6(3) . . ?
C7 P1 Au1 117.8(3) . . ?
C13 P1 Au1 111.3(3) . . ?
C12 C7 C8 118.8(9) . . ?
C12 C7 P1 121.5(7) . . ?
C8 C7 P1 119.4(7) . . ?
C9 C8 C7 121.7(9) . . ?
C9 C8 H8 119.2 . . ?
C7 C8 H8 119.2 . . ?
C8 C9 C10 118.6(9) . . ?
C8 C9 H9 120.7 . . ?
C10 C9 H9 120.7 . . ?
C9 C10 C11 121.1(9) . . ?
C9 C10 H10 119.4 . . ?
C11 C10 H10 119.4 . . ?
C10 C11 C12 118.7(9) . . ?
C10 C11 H11 120.7 . . ?
C12 C11 H11 120.7 . . ?
C7 C12 C11 121.1(9) . . ?
C7 C12 H12 119.4 . . ?
C11 C12 H12 119.4 . . ?
C14 C13 C18 120.7(9) . . ?
C14 C13 P1 121.4(7) . . ?
C18 C13 P1 117.6(7) . . ?
C13 C14 C15 120.3(9) . . ?
C13 C14 H14 119.8 . . ?
C15 C14 H14 119.8 . . ?
C14 C15 C16 120.2(10) . . ?
C14 C15 H15 119.9 . . ?
C16 C15 H15 119.9 . . ?
C15 C16 C17 119.9(10) . . ?
C15 C16 H16 120.1 . . ?
C17 C16 H16 120.1 . . ?
C16 C17 C18 119.4(10) . . ?
C16 C17 H17 120.3 . . ?
C18 C17 H17 120.3 . . ?
C13 C18 C17 119.5(9) . . ?
C13 C18 H18 120.2 . . ?
C17 C18 H18 120.2 . . ?
C24 C19 C20 117.9(9) . . ?
C24 C19 P1 118.5(7) . . ?
C20 C19 P1 123.6(7) . . ?
C21 C20 C19 120.5(9) . . ?
C21 C20 H20 119.8 . . ?
C19 C20 H20 119.8 . . ?
C22 C21 C20 120.7(9) . . ?
C22 C21 H21 119.6 . . ?
C20 C21 H21 119.6 . . ?
C21 C22 C23 119.6(10) . . ?
C21 C22 H22 120.2 . . ?
C23 C22 H22 120.2 . . ?
C24 C23 C22 119.9(9) . . ?
C24 C23 H23 120.1 . . ?
C22 C23 H23 120.1 . . ?
C23 C24 C19 121.4(9) . . ?
C23 C24 H24 119.3 . . ?
C19 C24 H24 119.3 . . ?
C30 N25 C26 120.0(8) . . ?
C30 N25 Mn1 115.1(6) . . ?
C26 N25 Mn1 124.8(6) . . ?
N25 C26 C27 121.0(9) . . ?
N25 C26 H26 119.5 . . ?
C27 C26 H26 119.5 . . ?
C28 C27 C26 118.3(9) . . ?
C28 C27 H27 120.8 . . ?
C26 C27 H27 120.8 . . ?
C27 C28 C29 120.2(8) . . ?
C27 C28 H28 119.9 . . ?
C29 C28 H28 119.9 . . ?
C30 C29 C28 118.5(9) . . ?
C30 C29 H29 120.7 . . ?
C28 C29 H29 120.7 . . ?
N25 C30 C29 121.8(8) . . ?
N25 C30 C31 115.2(8) . . ?
C29 C30 C31 122.9(9) . . ?
C32 C31 N36 122.3(8) . . ?
C32 C31 C30 124.6(8) . . ?
N36 C31 C30 113.0(8) . . ?
C31 C32 C33 119.8(9) . . ?
C31 C32 H32 120.1 . . ?
C33 C32 H32 120.1 . . ?
C34 C33 C32 118.7(9) . . ?
C34 C33 H33 120.7 . . ?
C32 C33 H33 120.7 . . ?
C33 C34 C35 120.1(9) . . ?
C33 C34 H34 120.0 . . ?
C35 C34 H34 120.0 . . ?
N36 C35 C34 121.5(8) . . ?
N36 C35 H35 119.2 . . ?
C34 C35 H35 119.2 . . ?
C35 N36 C31 117.6(8) . . ?
C35 N36 Mn1 126.0(6) . . ?
C31 N36 Mn1 115.5(6) . . ?
O37 C37 Mn1 177.4(8) . . ?
O38 C38 Mn1 172.4(8) . . ?
O39 C39 Mn1 173.6(8) . . ?
C42 C41 C46 121.2(9) . . ?
C42 C41 N1 119.0(8) . . ?
C46 C41 N1 119.7(8) . . ?
C41 C42 C43 120.7(9) . . ?
C41 C42 H42 119.7 . . ?
C43 C42 H42 119.7 . . ?
C42 C43 C44 119.1(9) . . ?
C42 C43 H43 120.4 . . ?
C44 C43 H43 120.4 . . ?
C45 C44 C43 117.7(9) . . ?
C45 C44 H44 121.1 . . ?
C43 C44 H44 121.1 . . ?
C44 C45 C46 123.1(9) . . ?
C44 C45 H45 118.4 . . ?
C46 C45 H45 118.4 . . ?
C41 C46 C45 118.0(9) . . ?
C41 C46 H46 121.0 . . ?
C45 C46 H46 121.0 . . ?
C5 C6 H50A 109.5 . . ?
C5 C6 H50B 109.5 . . ?
H50A C6 H50B 109.5 . . ?
C5 C6 H50C 109.5 . . ?
H50A C6 H50C 109.5 . . ?
H50B C6 H50C 109.5 . . ?
C37B Mn2 C38B 88.2(4) . . ?
C37B Mn2 C39B 87.7(4) . . ?
C38B Mn2 C39B 92.2(4) . . ?
C37B Mn2 N36B 174.9(4) . . ?
C38B Mn2 N36B 91.5(4) . . ?
C39B Mn2 N36B 97.4(4) . . ?
C37B Mn2 N25B 96.3(4) . . ?
C38B Mn2 N25B 94.1(4) . . ?
C39B Mn2 N25B 172.6(4) . . ?
N36B Mn2 N25B 78.6(3) . . ?
C37B Mn2 N3B 92.8(3) . . ?
C38B Mn2 N3B 177.6(4) . . ?
C39B Mn2 N3B 90.1(4) . . ?
N36B Mn2 N3B 87.3(3) . . ?
N25B Mn2 N3B 83.6(3) . . ?
C2B N3B C4B 107.5(8) . . ?
C2B N3B Mn2 130.6(6) . . ?
C4B N3B Mn2 121.9(6) . . ?
N3B C2B N1B 108.4(8) . . ?
N3B C2B Au1B 130.3(7) . . ?
N1B C2B Au1B 121.2(6) . . ?
C2B N1B C5B 109.0(7) . . ?
C2B N1B C41B 125.1(7) . . ?
C5B N1B C41B 125.8(7) . . ?
C4B C5B N1B 105.9(8) . . ?
C4B C5B C6B 129.8(9) . . ?
N1B C5B C6B 124.2(8) . . ?
C5B C4B N3B 109.1(8) . . ?
C5B C4B H6B 125.4 . . ?
N3B C4B H6B 125.4 . . ?
C2B Au1B P1B 179.1(2) . . ?
C7B P1B C13B 108.2(4) . . ?
C7B P1B C19B 107.5(4) . . ?
C13B P1B C19B 101.2(4) . . ?
C7B P1B Au1B 112.6(3) . . ?
C13B P1B Au1B 112.1(3) . . ?
C19B P1B Au1B 114.5(3) . . ?
C12B C7B C8B 117.8(9) . . ?
C12B C7B P1B 123.4(7) . . ?
C8B C7B P1B 118.6(7) . . ?
C7B C8B C9B 120.1(9) . . ?
C7B C8B H8B 119.9 . . ?
C9B C8B H8B 119.9 . . ?
C10B C9B C8B 120.5(10) . . ?
C10B C9B H9B 119.8 . . ?
C8B C9B H9B 119.8 . . ?
C9B C10B C11B 119.5(10) . . ?
C9B C10B H10B 120.3 . . ?
C11B C10B H10B 120.3 . . ?
C12B C11B C10B 120.0(10) . . ?
C12B C11B H11B 120.0 . . ?
C10B C11B H11B 120.0 . . ?
C11B C12B C7B 122.1(10) . . ?
C11B C12B H12B 118.9 . . ?
C7B C12B H12B 118.9 . . ?
C18B C13B C14B 116.8(8) . . ?
C18B C13B P1B 126.7(7) . . ?
C14B C13B P1B 116.5(7) . . ?
C15B C14B C13B 121.1(9) . . ?
C15B C14B H14B 119.4 . . ?
C13B C14B H14B 119.4 . . ?
C14B C15B C16B 120.0(9) . . ?
C14B C15B H15B 120.0 . . ?
C16B C15B H15B 120.0 . . ?
C15B C16B C17B 120.2(9) . . ?
C15B C16B H16B 119.9 . . ?
C17B C16B H16B 119.9 . . ?
C18B C17B C16B 120.2(9) . . ?
C18B C17B H17B 119.9 . . ?
C16B C17B H17B 119.9 . . ?
C17B C18B C13B 121.7(9) . . ?
C17B C18B H18B 119.2 . . ?
C13B C18B H18B 119.2 . . ?
C20B C19B C24B 119.3(9) . . ?
C20B C19B P1B 121.7(7) . . ?
C24B C19B P1B 118.8(7) . . ?
C19B C20B C21B 120.6(9) . . ?
C19B C20B H20B 119.7 . . ?
C21B C20B H20B 119.7 . . ?
C22B C21B C20B 119.8(10) . . ?
C22B C21B H21B 120.1 . . ?
C20B C21B H21B 120.1 . . ?
C23B C22B C21B 121.2(10) . . ?
C23B C22B H22B 119.4 . . ?
C21B C22B H22B 119.4 . . ?
C22B C23B C24B 119.2(10) . . ?
C22B C23B H23B 120.4 . . ?
C24B C23B H23B 120.4 . . ?
C23B C24B C19B 119.8(10) . . ?
C23B C24B H24B 120.1 . . ?
C19B C24B H24B 120.1 . . ?
C30B N25B C26B 117.8(8) . . ?
C30B N25B Mn2 115.4(6) . . ?
C26B N25B Mn2 126.4(6) . . ?
C27B C26B N25B 122.2(9) . . ?
C27B C26B H26B 118.9 . . ?
N25B C26B H26B 118.9 . . ?
C26B C27B C28B 118.5(9) . . ?
C26B C27B H27B 120.8 . . ?
C28B C27B H27B 120.8 . . ?
C29B C28B C27B 119.1(9) . . ?
C29B C28B H28B 120.4 . . ?
C27B C28B H28B 120.4 . . ?
C28B C29B C30B 119.4(9) . . ?
C28B C29B H29B 120.3 . . ?
C30B C29B H29B 120.3 . . ?
N25B C30B C29B 122.9(9) . . ?
N25B C30B C31B 114.4(8) . . ?
C29B C30B C31B 122.6(8) . . ?
N36B C31B C32B 121.5(8) . . ?
N36B C31B C30B 114.1(8) . . ?
C32B C31B C30B 124.3(8) . . ?
C33B C32B C31B 119.9(9) . . ?
C33B C32B H32B 120.1 . . ?
C31B C32B H32B 120.1 . . ?
C32B C33B C34B 117.8(9) . . ?
C32B C33B H33B 121.1 . . ?
C34B C33B H33B 121.1 . . ?
C35B C34B C33B 120.7(9) . . ?
C35B C34B H34B 119.6 . . ?
C33B C34B H34B 119.6 . . ?
N36B C35B C34B 121.1(9) . . ?
N36B C35B H35B 119.5 . . ?
C34B C35B H35B 119.5 . . ?
C35B N36B C31B 118.9(8) . . ?
C35B N36B Mn2 125.7(6) . . ?
C31B N36B Mn2 115.4(6) . . ?
O37B C37B Mn2 175.6(8) . . ?
O38B C38B Mn2 177.0(9) . . ?
O39B C39B Mn2 173.5(8) . . ?
C42B C41B C46B 121.0(9) . . ?
C42B C41B N1B 121.2(8) . . ?
C46B C41B N1B 117.7(8) . . ?
C41B C42B C43B 122.9(9) . . ?
C41B C42B H42B 118.5 . . ?
C43B C42B H42B 118.5 . . ?
C44B C43B C42B 117.4(9) . . ?
C44B C43B H43B 121.3 . . ?
C42B C43B H43B 121.3 . . ?
C43B C44B C45B 121.4(9) . . ?
C43B C44B H44B 119.3 . . ?
C45B C44B H44B 119.3 . . ?
C44B C45B C46B 119.2(9) . . ?
C44B C45B H45B 120.4 . . ?
C46B C45B H45B 120.4 . . ?
C41B C46B C45B 118.0(9) . . ?
C41B C46B H46B 121.0 . . ?
C45B C46B H46B 121.0 . . ?
C5B C6B H50D 109.5 . . ?
C5B C6B H50E 109.5 . . ?
H50D C6B H50E 109.5 . . ?
C5B C6B H50F 109.5 . . ?
H50D C6B H50F 109.5 . . ?
H50E C6B H50F 109.5 . . ?
O101 Cl1 O104 110.3(7) . . ?
O101 Cl1 O103 112.1(6) . . ?
O104 Cl1 O103 107.0(5) . . ?
O101 Cl1 O102 106.2(6) . . ?
O104 Cl1 O102 111.0(6) . . ?
O103 Cl1 O102 110.3(4) . . ?
O108 Cl2 O107 109.9(4) . . ?
O108 Cl2 O105 111.1(4) . . ?
O107 Cl2 O105 108.7(4) . . ?
O108 Cl2 O106 109.2(4) . . ?
O107 Cl2 O106 107.5(4) . . ?
O105 Cl2 O106 110.4(4) . . ?

loop_
_geom_bond_atom_site_label_1
_geom_bond_atom_site_label_2
_geom_bond_distance
_geom_bond_site_symmetry_2
_geom_bond_publ_flag
Mn1 C38 1.773(10) . ?
Mn1 C39 1.799(10) . ?
Mn1 C37 1.802(10) . ?
Mn1 N36 2.041(7) . ?
Mn1 N25 2.056(7) . ?
Mn1 N3 2.060(7) . ?
N3 C4 1.366(10) . ?
N3 C2 1.386(10) . ?
C2 N1 1.339(10) . ?
C2 Au1 2.027(9) . ?
N1 C5 1.390(11) . ?
N1 C41 1.448(10) . ?
C5 C4 1.352(11) . ?
C5 C6 1.508(12) . ?
C4 H6 0.9500 . ?
Au1 P1 2.286(2) . ?
P1 C19 1.806(9) . ?
P1 C7 1.811(9) . ?
P1 C13 1.850(9) . ?
C7 C12 1.374(12) . ?
C7 C8 1.389(11) . ?
C8 C9 1.382(12) . ?
C8 H8 0.9500 . ?
C9 C10 1.387(12) . ?
C9 H9 0.9500 . ?
C10 C11 1.389(12) . ?
C10 H10 0.9500 . ?
C11 C12 1.398(12) . ?
C11 H11 0.9500 . ?
C12 H12 0.9500 . ?
C13 C14 1.370(12) . ?
C13 C18 1.373(11) . ?
C14 C15 1.372(11) . ?
C14 H14 0.9500 . ?
C15 C16 1.382(12) . ?
C15 H15 0.9500 . ?
C16 C17 1.388(13) . ?
C16 H16 0.9500 . ?
C17 C18 1.402(12) . ?
C17 H17 0.9500 . ?
C18 H18 0.9500 . ?
C19 C24 1.383(11) . ?
C19 C20 1.398(11) . ?
C20 C21 1.377(12) . ?
C20 H20 0.9500 . ?
C21 C22 1.366(12) . ?
C21 H21 0.9500 . ?
C22 C23 1.386(11) . ?
C22 H22 0.9500 . ?
C23 C24 1.374(12) . ?
C23 H23 0.9500 . ?
C24 H24 0.9500 . ?
N25 C30 1.348(10) . ?
N25 C26 1.350(10) . ?
C26 C27 1.408(11) . ?
C26 H26 0.9500 . ?
C27 C28 1.377(12) . ?
C27 H27 0.9500 . ?
C28 C29 1.399(12) . ?
C28 H28 0.9500 . ?
C29 C30 1.378(11) . ?
C29 H29 0.9500 . ?
C30 C31 1.478(11) . ?
C31 C32 1.356(11) . ?
C31 N36 1.369(10) . ?
C32 C33 1.387(12) . ?
C32 H32 0.9500 . ?
C33 C34 1.367(11) . ?
C33 H33 0.9500 . ?
C34 C35 1.381(12) . ?
C34 H34 0.9500 . ?
C35 N36 1.360(10) . ?
C35 H35 0.9500 . ?
C37 O37 1.160(10) . ?
C38 O38 1.168(9) . ?
C39 O39 1.163(10) . ?
C41 C42 1.332(11) . ?
C41 C46 1.371(11) . ?
C42 C43 1.408(11) . ?
C42 H42 0.9500 . ?
C43 C44 1.412(11) . ?
C43 H43 0.9500 . ?
C44 C45 1.341(12) . ?
C44 H44 0.9500 . ?
C45 C46 1.399(11) . ?
C45 H45 0.9500 . ?
C46 H46 0.9500 . ?
C6 H50A 0.9800 . ?
C6 H50B 0.9800 . ?
C6 H50C 0.9800 . ?
Mn2 C37B 1.781(10) . ?
Mn2 C38B 1.805(10) . ?
Mn2 C39B 1.829(10) . ?
Mn2 N36B 2.040(7) . ?
Mn2 N25B 2.049(7) . ?
Mn2 N3B 2.064(7) . ?
N3B C2B 1.332(10) . ?
N3B C4B 1.391(10) . ?
C2B N1B 1.371(10) . ?
C2B Au1B 2.053(9) . ?
N1B C5B 1.376(10) . ?
N1B C41B 1.471(10) . ?
C5B C4B 1.359(11) . ?
C5B C6B 1.500(12) . ?
C4B H6B 0.9500 . ?
Au1B P1B 2.292(3) . ?
P1B C7B 1.803(9) . ?
P1B C13B 1.807(9) . ?
P1B C19B 1.814(9) . ?
C7B C12B 1.387(12) . ?
C7B C8B 1.401(11) . ?
C8B C9B 1.403(12) . ?
C8B H8B 0.9500 . ?
C9B C10B 1.359(13) . ?
C9B H9B 0.9500 . ?
C10B C11B 1.406(13) . ?
C10B H10B 0.9500 . ?
C11B C12B 1.356(12) . ?
C11B H11B 0.9500 . ?
C12B H12B 0.9500 . ?
C13B C18B 1.390(12) . ?
C13B C14B 1.435(11) . ?
C14B C15B 1.374(11) . ?
C14B H14B 0.9500 . ?
C15B C16B 1.371(11) . ?
C15B H15B 0.9500 . ?
C16B C17B 1.393(11) . ?
C16B H16B 0.9500 . ?
C17B C18B 1.369(11) . ?
C17B H17B 0.9500 . ?
C18B H18B 0.9500 . ?
C19B C20B 1.367(11) . ?
C19B C24B 1.411(12) . ?
C20B C21B 1.380(12) . ?
C20B H20B 0.9500 . ?
C21B C22B 1.376(12) . ?
C21B H21B 0.9500 . ?
C22B C23B 1.370(13) . ?
C22B H22B 0.9500 . ?
C23B C24B 1.389(12) . ?
C23B H23B 0.9500 . ?
C24B H24B 0.9500 . ?
N25B C30B 1.335(10) . ?
N25B C26B 1.378(10) . ?
C26B C27B 1.360(12) . ?
C26B H26B 0.9500 . ?
C27B C28B 1.415(12) . ?
C27B H27B 0.9500 . ?
C28B C29B 1.363(11) . ?
C28B H28B 0.9500 . ?
C29B C30B 1.373(11) . ?
C29B H29B 0.9500 . ?
C30B C31B 1.482(11) . ?
C31B N36B 1.359(10) . ?
C31B C32B 1.386(11) . ?
C32B C33B 1.384(11) . ?
C32B H32B 0.9500 . ?
C33B C34B 1.387(11) . ?
C33B H33B 0.9500 . ?
C34B C35B 1.378(11) . ?
C34B H34B 0.9500 . ?
C35B N36B 1.353(10) . ?
C35B H35B 0.9500 . ?
C37B O37B 1.173(9) . ?
C38B O38B 1.145(10) . ?
C39B O39B 1.149(10) . ?
C41B C42B 1.328(12) . ?
C41B C46B 1.357(11) . ?
C42B C43B 1.386(12) . ?
C42B H42B 0.9500 . ?
C43B C44B 1.346(11) . ?
C43B H43B 0.9500 . ?
C44B C45B 1.388(12) . ?
C44B H44B 0.9500 . ?
C45B C46B 1.413(12) . ?
C45B H45B 0.9500 . ?
C46B H46B 0.9500 . ?
C6B H50D 0.9800 . ?
C6B H50E 0.9800 . ?
C6B H50F 0.9800 . ?
Cl1 O101 1.371(8) . ?
Cl1 O104 1.395(8) . ?
Cl1 O103 1.419(7) . ?
Cl1 O102 1.429(8) . ?
Cl2 O108 1.420(6) . ?
Cl2 O107 1.434(7) . ?
Cl2 O105 1.441(6) . ?
Cl2 O106 1.451(6) . ?

loop_
_geom_torsion_atom_site_label_1
_geom_torsion_atom_site_label_2
_geom_torsion_atom_site_label_3
_geom_torsion_atom_site_label_4
_geom_torsion
_geom_torsion_site_symmetry_1
_geom_torsion_site_symmetry_2
_geom_torsion_site_symmetry_3
_geom_torsion_site_symmetry_4
_geom_torsion_publ_flag
C38 Mn1 N3 C4 54.2(7) . . . . ?
C39 Mn1 N3 C4 140.7(7) . . . . ?
N1B C5B C4B N3B -0.6(10) . . . . ?
C6B C5B C4B N3B -177.3(9) . . . . ?
C2B N3B C4B C5B 1.5(10) . . . . ?
Mn2 N3B C4B C5B -176.8(6) . . . . ?
N36B Mn2 N25B C30B 13.4(6) . . . . ?
N3B Mn2 N25B C30B -75.1(6) . . . . ?
C37B Mn2 N25B C26B 5.0(8) . . . . ?
N36B Mn2 N25B C26B -174.4(8) . . . . ?
N3B Mn2 N25B C26B 97.1(7) . . . . ?
C30B N25B C26B C27B 2.2(13) . . . . ?
Mn2 N25B C26B C27B -169.9(7) . . . . ?
N25B C26B C27B C28B 0.7(14) . . . . ?
C26B C27B C28B C29B -1.5(13) . . . . ?
C27B C28B C29B C30B -0.5(13) . . . . ?
C26B N25B C30B C29B -4.4(13) . . . . ?
Mn2 N25B C30B C29B 168.5(7) . . . . ?
C26B N25B C30B C31B 173.1(7) . . . . ?
Mn2 N25B C30B C31B -13.9(9) . . . . ?
C28B C29B C30B N25B 3.7(14) . . . . ?
C28B C29B C30B C31B -173.7(8) . . . . ?
N25B C30B C31B N36B 5.1(11) . . . . ?
C29B C30B C31B N36B -177.4(8) . . . . ?
N25B C30B C31B C32B -171.0(8) . . . . ?
C29B C30B C31B C32B 6.6(14) . . . . ?
N36B C31B C32B C33B -1.1(13) . . . . ?
C30B C31B C32B C33B 174.6(8) . . . . ?
C31B C32B C33B C34B -2.6(12) . . . . ?
C32B C33B C34B C35B 4.2(13) . . . . ?
C33B C34B C35B N36B -2.1(13) . . . . ?
C34B C35B N36B C31B -1.7(12) . . . . ?
C34B C35B N36B Mn2 179.3(6) . . . . ?
C32B C31B N36B C35B 3.3(12) . . . . ?
C30B C31B N36B C35B -172.8(7) . . . . ?
C32B C31B N36B Mn2 -177.6(6) . . . . ?
C30B C31B N36B Mn2 6.3(9) . . . . ?
N25B Mn2 N36B C35B 168.6(7) . . . . ?
N3B Mn2 N36B C35B -107.4(7) . . . . ?
